data_4067503
loop_
_publ_author_name
'Ouli\'e, Pascal'
'Altes, Lena'
'Milosevic, Sandra'
'Bouteille, Romain'
'M\"uller-Bunz, Helge'
'McGlinchey, Michael J.'

_publ_section_title
;
 Different Reactivity Patterns of Trimethylsilyl- and Phenyl-Substituted
 Propargylallenes: Fe2(CO)9- and [Ag]+-Promoted Cyclizations
;
_journal_issue 3
_journal_name_full Organometallics
_journal_page_first 676
_journal_paper_doi 10.1021/om9009872
_journal_volume 29
_journal_year 2010
_chemical_formula_moiety 'C42 H26'
_chemical_formula_sum 'C42 H26'
_chemical_formula_weight 530.63
_chemical_name_systematic
; 
 ? 
;
_space_group_IT_number 2
_symmetry_cell_setting triclinic
_symmetry_space_group_name_Hall '-P 1'
_symmetry_space_group_name_H-M 'P -1'
_atom_sites_solution_hydrogens difmap
_atom_sites_solution_primary direct
_atom_sites_solution_secondary difmap
_audit_creation_method SHELXL-97
_cell_angle_alpha 87.529(2)
_cell_angle_beta 78.066(2)
_cell_angle_gamma 72.726(2)
_cell_formula_units_Z 2
_cell_length_a 8.8808(10)
_cell_length_b 8.9416(10)
_cell_length_c 19.076(2)
_cell_measurement_reflns_used 7827
_cell_measurement_temperature 100(2)
_cell_measurement_theta_max 28.05
_cell_measurement_theta_min 2.38
_cell_volume 1414.9(3)
_computing_cell_refinement 'Bruker SAINT'
_computing_data_collection 'Bruker SMART'
_computing_data_reduction 'Bruker SAINT'
_computing_molecular_graphics 'Bruker SHELXTL'
_computing_publication_material 'Bruker SHELXTL'
_computing_structure_refinement 'SHELXL-97 (Sheldrick, 1997)'
_computing_structure_solution 'SHELXS-97 (Sheldrick, 1990)'
_diffrn_ambient_temperature 100(2)
_diffrn_detector_area_resol_mean 8.366
_diffrn_measured_fraction_theta_full 0.998
_diffrn_measured_fraction_theta_max 0.998
_diffrn_measurement_device_type 'CCD area detector'
_diffrn_measurement_method '\f and \w scans'
_diffrn_radiation_monochromator graphite
_diffrn_radiation_source 'sealed tube'
_diffrn_radiation_type MoK\a
_diffrn_radiation_wavelength 0.71073
_diffrn_reflns_av_R_equivalents 0.0311
_diffrn_reflns_av_sigmaI/netI 0.0241
_diffrn_reflns_limit_h_max 10
_diffrn_reflns_limit_h_min -10
_diffrn_reflns_limit_k_max 10
_diffrn_reflns_limit_k_min -10
_diffrn_reflns_limit_l_max 22
_diffrn_reflns_limit_l_min -22
_diffrn_reflns_number 22612
_diffrn_reflns_theta_full 25.00
_diffrn_reflns_theta_max 25.00
_diffrn_reflns_theta_min 2.18
_exptl_absorpt_coefficient_mu 0.071
_exptl_absorpt_correction_T_max 0.9874
_exptl_absorpt_correction_T_min 0.8873
_exptl_absorpt_correction_type multi-scan
_exptl_absorpt_process_details
; 
 SADABS v.2.10 (Bruker,2003) was used for absorption correction. 
 R(int) for selected reflections was 0.038 before and 0.029 after 
 correction. The Ratio of minimum to maximum transmission is 0.898586. 
 The \l/2 correction factor is 0.0015 
;
_exptl_crystal_colour colourless
_exptl_crystal_density_diffrn 1.245
_exptl_crystal_density_method 'not measured'
_exptl_crystal_description block
_exptl_crystal_F_000 556
_exptl_crystal_size_max 0.40
_exptl_crystal_size_mid 0.20
_exptl_crystal_size_min 0.18
_refine_diff_density_max 0.238
_refine_diff_density_min -0.207
_refine_diff_density_rms 0.034
_refine_ls_extinction_method none
_refine_ls_goodness_of_fit_ref 1.043
_refine_ls_hydrogen_treatment refall
_refine_ls_matrix_type full
_refine_ls_number_parameters 483
_refine_ls_number_reflns 4992
_refine_ls_number_restraints 0
_refine_ls_restrained_S_all 1.043
_refine_ls_R_factor_all 0.0448
_refine_ls_R_factor_gt 0.0381
_refine_ls_shift/su_max 0.001
_refine_ls_shift/su_mean 0.000
_refine_ls_structure_factor_coef Fsqd
_refine_ls_weighting_details 'calc w=1/[\s^2^(Fo^2^)+(0.0395P)^2^+0.5626P] where P=(Fo^2^+2Fc^2^)/3'
_refine_ls_weighting_scheme calc
_refine_ls_wR_factor_gt 0.0907
_refine_ls_wR_factor_ref 0.0949
_reflns_number_gt 4390
_reflns_number_total 4992
_reflns_threshold_expression I>2\s(I)
_cod_data_source_file om9009872_si_001.cif
_cod_data_source_block mjm223(9)
_cod_database_code 4067503

loop_
_symmetry_equiv_pos_as_xyz
'x, y, z'
'-x, -y, -z'

loop_
_atom_site_label
_atom_site_type_symbol
_atom_site_fract_x
_atom_site_fract_y
_atom_site_fract_z
_atom_site_U_iso_or_equiv
_atom_site_adp_type
_atom_site_occupancy
_atom_site_symmetry_multiplicity
_atom_site_calc_flag
C1 C 0.23508(17) 0.81243(17) 0.42822(8) 0.0278(3) Uani 1 1 d
H1 H 0.3171(19) 0.8344(18) 0.3901(8) 0.029(4) Uiso 1 1 d
C2 C 0.23771(19) 0.82824(18) 0.49969(8) 0.0328(4) Uani 1 1 d
H2 H 0.319(2) 0.8634(18) 0.5125(8) 0.031(4) Uiso 1 1 d
C3 C 0.12143(19) 0.79363(18) 0.55327(8) 0.0333(4) Uani 1 1 d
H3 H 0.1219(19) 0.8021(19) 0.6040(9) 0.037(4) Uiso 1 1 d
C4 C 0.00147(18) 0.74021(18) 0.53606(8) 0.0296(3) Uani 1 1 d
H4 H -0.0742(19) 0.7131(18) 0.5746(9) 0.031(4) Uiso 1 1 d
C4A C -0.00295(16) 0.72493(15) 0.46479(7) 0.0231(3) Uani 1 1 d
C4B C -0.11365(16) 0.67382(15) 0.43009(7) 0.0238(3) Uani 1 1 d
C5 C -0.24923(17) 0.62616(17) 0.45843(9) 0.0303(3) Uani 1 1 d
H5 H -0.2860(19) 0.6191(18) 0.5099(9) 0.033(4) Uiso 1 1 d
C6 C -0.33133(18) 0.58501(18) 0.41168(9) 0.0341(4) Uani 1 1 d
H6 H -0.428(2) 0.548(2) 0.4304(9) 0.043(5) Uiso 1 1 d
C7 C -0.28154(19) 0.59114(17) 0.33820(9) 0.0333(4) Uani 1 1 d
H7 H -0.342(2) 0.5639(19) 0.3059(9) 0.037(4) Uiso 1 1 d
C8 C -0.14637(18) 0.63922(16) 0.30922(8) 0.0279(3) Uani 1 1 d
H8 H -0.1102(19) 0.6456(18) 0.2563(9) 0.031(4) Uiso 1 1 d
C8A C -0.06353(16) 0.68026(15) 0.35551(7) 0.0227(3) Uani 1 1 d
C9 C 0.07894(16) 0.73947(15) 0.34054(7) 0.0213(3) Uani 1 1 d
C9A C 0.11342(16) 0.76209(15) 0.41117(7) 0.0222(3) Uani 1 1 d
C10 C 0.15412(16) 0.77305(15) 0.27770(7) 0.0225(3) Uani 1 1 d
C11 C 0.22250(16) 0.81551(15) 0.21609(7) 0.0210(3) Uani 1 1 d
C23 C 0.15881(16) 0.97925(16) 0.19173(7) 0.0234(3) Uani 1 1 d
C24 C 0.08716(17) 1.01073(18) 0.13253(8) 0.0270(3) Uani 1 1 d
H24 H 0.083(2) 0.924(2) 0.1041(9) 0.044(5) Uiso 1 1 d
C25 C 0.02238(17) 1.16345(18) 0.11317(8) 0.0306(3) Uani 1 1 d
H25 H -0.030(2) 1.186(2) 0.0703(10) 0.045(5) Uiso 1 1 d
C26 C 0.02907(19) 1.28640(19) 0.15181(10) 0.0386(4) Uani 1 1 d
H26 H -0.019(2) 1.396(2) 0.1367(9) 0.042(5) Uiso 1 1 d
C27 C 0.1029(3) 1.2564(2) 0.20954(13) 0.0602(6) Uani 1 1 d
H27 H 0.103(3) 1.343(3) 0.2405(12) 0.083(7) Uiso 1 1 d
C28 C 0.1670(2) 1.1039(2) 0.22975(11) 0.0498(5) Uani 1 1 d
H28 H 0.213(3) 1.080(2) 0.2735(11) 0.066(6) Uiso 1 1 d
C12 C 0.36894(16) 0.70120(15) 0.16741(7) 0.0210(3) Uani 1 1 d
C12A C 0.50323(15) 0.77740(15) 0.13989(7) 0.0206(3) Uani 1 1 d
C15 C 0.59093(17) 0.83188(17) 0.17942(8) 0.0267(3) Uani 1 1 d
H15 H 0.5703(17) 0.8266(17) 0.2317(8) 0.024(4) Uiso 1 1 d
C16 C 0.70973(18) 0.89491(18) 0.14251(8) 0.0308(3) Uani 1 1 d
H16 H 0.7729(19) 0.9337(18) 0.1694(8) 0.030(4) Uiso 1 1 d
C17 C 0.73800(18) 0.90383(17) 0.06860(8) 0.0293(3) Uani 1 1 d
H17 H 0.8225(19) 0.9504(18) 0.0431(8) 0.032(4) Uiso 1 1 d
C18 C 0.64856(16) 0.85063(16) 0.02907(8) 0.0245(3) Uani 1 1 d
H18 H 0.6688(17) 0.8585(16) -0.0234(8) 0.021(4) Uiso 1 1 d
C18A C 0.53046(15) 0.78691(15) 0.06560(7) 0.0205(3) Uani 1 1 d
C18B C 0.42206(15) 0.71768(15) 0.03872(7) 0.0203(3) Uani 1 1 d
C19 C 0.40651(17) 0.69363(16) -0.03045(7) 0.0243(3) Uani 1 1 d
H19 H 0.4718(17) 0.7282(16) -0.0721(8) 0.022(4) Uiso 1 1 d
C20 C 0.29702(17) 0.61707(16) -0.03997(8) 0.0267(3) Uani 1 1 d
H20 H 0.2891(18) 0.5954(17) -0.0885(8) 0.027(4) Uiso 1 1 d
C21 C 0.20286(17) 0.56747(17) 0.01832(8) 0.0280(3) Uani 1 1 d
H21 H 0.1277(18) 0.5149(17) 0.0105(8) 0.024(4) Uiso 1 1 d
C22 C 0.21698(17) 0.59222(16) 0.08762(8) 0.0249(3) Uani 1 1 d
H22 H 0.1526(18) 0.5564(17) 0.1301(8) 0.027(4) Uiso 1 1 d
C22A C 0.32781(15) 0.66635(15) 0.09700(7) 0.0205(3) Uani 1 1 d
C13 C 0.42587(15) 0.55628(16) 0.20606(7) 0.0212(3) Uani 1 1 d
C14 C 0.46703(15) 0.43978(15) 0.23938(7) 0.0212(3) Uani 1 1 d
C29 C 0.51094(16) 0.30196(15) 0.28120(7) 0.0208(3) Uani 1 1 d
C30 C 0.66852(17) 0.20359(17) 0.27006(8) 0.0276(3) Uani 1 1 d
H30 H 0.748(2) 0.2295(19) 0.2329(9) 0.038(4) Uiso 1 1 d
C31 C 0.70686(18) 0.07040(17) 0.31043(8) 0.0299(3) Uani 1 1 d
H31 H 0.821(2) 0.000(2) 0.3015(9) 0.047(5) Uiso 1 1 d
C32 C 0.59010(18) 0.03374(16) 0.36219(8) 0.0273(3) Uani 1 1 d
H32 H 0.6187(18) -0.0613(19) 0.3911(8) 0.031(4) Uiso 1 1 d
C33 C 0.43434(18) 0.13218(17) 0.37414(8) 0.0298(3) Uani 1 1 d
H33 H 0.351(2) 0.108(2) 0.4108(9) 0.040(5) Uiso 1 1 d
C34 C 0.39436(17) 0.26557(17) 0.33421(8) 0.0269(3) Uani 1 1 d
H34 H 0.283(2) 0.3369(18) 0.3428(8) 0.031(4) Uiso 1 1 d

loop_
_atom_site_aniso_label
_atom_site_aniso_U_11
_atom_site_aniso_U_22
_atom_site_aniso_U_33
_atom_site_aniso_U_23
_atom_site_aniso_U_13
_atom_site_aniso_U_12
C1 0.0250(7) 0.0263(8) 0.0321(8) 0.0032(6) -0.0060(6) -0.0079(6)
C2 0.0337(8) 0.0313(8) 0.0367(9) -0.0011(7) -0.0152(7) -0.0086(7)
C3 0.0360(8) 0.0348(9) 0.0263(8) -0.0025(6) -0.0107(7) -0.0026(7)
C4 0.0268(8) 0.0320(8) 0.0236(8) 0.0032(6) -0.0015(6) -0.0020(6)
C4A 0.0199(7) 0.0196(7) 0.0256(7) 0.0025(5) -0.0036(5) -0.0005(5)
C4B 0.0208(7) 0.0179(7) 0.0291(7) 0.0032(5) -0.0044(6) -0.0012(5)
C5 0.0248(7) 0.0279(8) 0.0352(9) 0.0070(6) -0.0030(6) -0.0060(6)
C6 0.0246(8) 0.0275(8) 0.0519(10) 0.0085(7) -0.0083(7) -0.0108(6)
C7 0.0311(8) 0.0235(8) 0.0499(10) 0.0021(7) -0.0176(7) -0.0087(6)
C8 0.0294(8) 0.0211(7) 0.0327(8) -0.0002(6) -0.0095(6) -0.0042(6)
C8A 0.0209(7) 0.0159(6) 0.0284(7) 0.0019(5) -0.0043(6) -0.0017(5)
C9 0.0204(7) 0.0175(6) 0.0227(7) 0.0013(5) -0.0026(5) -0.0017(5)
C9A 0.0214(7) 0.0175(6) 0.0244(7) 0.0009(5) -0.0049(5) -0.0009(5)
C10 0.0213(7) 0.0182(7) 0.0272(7) -0.0006(5) -0.0076(6) -0.0026(5)
C11 0.0224(7) 0.0218(7) 0.0212(7) 0.0013(5) -0.0058(5) -0.0091(6)
C23 0.0205(7) 0.0236(7) 0.0268(7) 0.0043(6) -0.0039(6) -0.0085(6)
C24 0.0228(7) 0.0293(8) 0.0239(7) 0.0004(6) -0.0014(6) -0.0026(6)
C25 0.0215(7) 0.0344(8) 0.0283(8) 0.0086(6) -0.0004(6) -0.0012(6)
C26 0.0278(8) 0.0271(8) 0.0658(11) 0.0184(8) -0.0175(8) -0.0125(7)
C27 0.0752(14) 0.0234(9) 0.1005(17) 0.0039(10) -0.0591(13) -0.0144(9)
C28 0.0687(13) 0.0265(9) 0.0671(13) 0.0039(8) -0.0470(11) -0.0115(8)
C12 0.0217(7) 0.0201(7) 0.0225(7) 0.0021(5) -0.0047(5) -0.0083(5)
C12A 0.0202(7) 0.0168(6) 0.0247(7) 0.0020(5) -0.0041(5) -0.0061(5)
C15 0.0305(8) 0.0282(8) 0.0250(8) 0.0011(6) -0.0075(6) -0.0128(6)
C16 0.0315(8) 0.0321(8) 0.0357(8) -0.0015(6) -0.0089(7) -0.0178(7)
C17 0.0265(8) 0.0284(8) 0.0352(8) 0.0018(6) -0.0009(6) -0.0151(6)
C18 0.0249(7) 0.0232(7) 0.0241(7) 0.0026(6) -0.0014(6) -0.0080(6)
C18A 0.0198(7) 0.0157(6) 0.0240(7) 0.0012(5) -0.0041(5) -0.0027(5)
C18B 0.0186(6) 0.0154(6) 0.0238(7) 0.0005(5) -0.0041(5) -0.0003(5)
C19 0.0237(7) 0.0218(7) 0.0232(7) 0.0006(6) -0.0050(6) -0.0001(6)
C20 0.0243(7) 0.0263(7) 0.0271(8) -0.0051(6) -0.0113(6) 0.0009(6)
C21 0.0229(7) 0.0258(8) 0.0370(8) -0.0041(6) -0.0115(6) -0.0054(6)
C22 0.0222(7) 0.0221(7) 0.0306(8) 0.0010(6) -0.0052(6) -0.0070(6)
C22A 0.0199(6) 0.0165(6) 0.0240(7) 0.0003(5) -0.0057(5) -0.0030(5)
C13 0.0189(6) 0.0239(7) 0.0217(7) -0.0009(6) -0.0022(5) -0.0089(5)
C14 0.0199(7) 0.0233(7) 0.0213(7) -0.0007(6) -0.0032(5) -0.0083(6)
C29 0.0238(7) 0.0196(7) 0.0208(7) -0.0009(5) -0.0065(5) -0.0077(5)
C30 0.0232(7) 0.0283(8) 0.0284(8) 0.0009(6) -0.0011(6) -0.0059(6)
C31 0.0269(8) 0.0257(8) 0.0336(8) 0.0000(6) -0.0079(6) -0.0011(6)
C32 0.0371(8) 0.0201(7) 0.0264(7) 0.0030(6) -0.0129(6) -0.0070(6)
C33 0.0318(8) 0.0292(8) 0.0290(8) 0.0075(6) -0.0043(6) -0.0120(6)
C34 0.0222(7) 0.0272(7) 0.0297(8) 0.0039(6) -0.0043(6) -0.0059(6)

loop_
_atom_type_symbol
_atom_type_description
_atom_type_scat_dispersion_real
_atom_type_scat_dispersion_imag
_atom_type_scat_source
C C 0.0033 0.0016 'International Tables Vol C Tables 4.2.6.8 and 6.1.1.4'
H H 0.0000 0.0000 'International Tables Vol C Tables 4.2.6.8 and 6.1.1.4'

loop_
_geom_angle_atom_site_label_1
_geom_angle_atom_site_label_2
_geom_angle_atom_site_label_3
_geom_angle
C2 C1 C9A 118.53(14)
C2 C1 H1 121.6(9)
C9A C1 H1 119.9(9)
C1 C2 C3 120.73(14)
C1 C2 H2 119.9(10)
C3 C2 H2 119.4(9)
C4 C3 C2 120.65(14)
C4 C3 H3 117.1(10)
C2 C3 H3 122.2(10)
C4A C4 C3 119.11(14)
C4A C4 H4 122.6(9)
C3 C4 H4 118.3(9)
C4 C4A C9A 119.84(13)
C4 C4A C4B 131.81(13)
C9A C4A C4B 108.35(12)
C5 C4B C8A 119.91(13)
C5 C4B C4A 131.63(13)
C8A C4B C4A 108.45(12)
C6 C5 C4B 118.64(14)
C6 C5 H5 119.6(10)
C4B C5 H5 121.8(10)
C7 C6 C5 121.35(14)
C7 C6 H6 118.1(10)
C5 C6 H6 120.5(10)
C6 C7 C8 120.52(15)
C6 C7 H7 120.6(10)
C8 C7 H7 118.9(10)
C8A C8 C7 118.51(14)
C8A C8 H8 120.2(9)
C7 C8 H8 121.3(9)
C8 C8A C4B 121.06(13)
C8 C8A C9 130.43(13)
C4B C8A C9 108.48(12)
C10 C9 C9A 126.87(13)
C10 C9 C8A 127.23(13)
C9A C9 C8A 105.81(11)
C1 C9A C4A 121.13(13)
C1 C9A C9 130.01(13)
C4A C9A C9 108.86(12)
C11 C10 C9 176.32(14)
C10 C11 C23 119.38(12)
C10 C11 C12 121.72(12)
C23 C11 C12 118.90(11)
C28 C23 C24 118.45(14)
C28 C23 C11 119.85(13)
C24 C23 C11 121.67(13)
C25 C24 C23 120.53(14)
C25 C24 H24 119.9(10)
C23 C24 H24 119.6(10)
C26 C25 C24 120.59(15)
C26 C25 H25 119.0(10)
C24 C25 H25 120.4(10)
C25 C26 C27 119.34(15)
C25 C26 H26 119.0(10)
C27 C26 H26 121.7(10)
C26 C27 C28 120.53(17)
C26 C27 H27 121.1(14)
C28 C27 H27 118.1(14)
C23 C28 C27 120.54(16)
C23 C28 H28 117.6(12)
C27 C28 H28 121.7(12)
C13 C12 C22A 111.06(11)
C13 C12 C12A 112.02(11)
C22A C12 C12A 101.08(10)
C13 C12 C11 109.64(11)
C22A C12 C11 111.36(10)
C12A C12 C11 111.48(10)
C15 C12A C18A 121.39(12)
C15 C12A C12 128.03(12)
C18A C12A C12 110.57(11)
C12A C15 C16 117.97(13)
C12A C15 H15 121.2(9)
C16 C15 H15 120.8(9)
C17 C16 C15 120.89(14)
C17 C16 H16 119.9(9)
C15 C16 H16 119.2(9)
C16 C17 C18 121.04(13)
C16 C17 H17 119.9(9)
C18 C17 H17 119.1(9)
C17 C18 C18A 118.30(13)
C17 C18 H18 120.4(8)
C18A C18 H18 121.3(8)
C18 C18A C12A 120.40(12)
C18 C18A C18B 130.58(12)
C12A C18A C18B 108.99(11)
C19 C18B C22A 120.01(13)
C19 C18B C18A 131.37(12)
C22A C18B C18A 108.57(11)
C18B C19 C20 118.63(13)
C18B C19 H19 121.3(8)
C20 C19 H19 120.0(8)
C21 C20 C19 120.98(13)
C21 C20 H20 119.9(9)
C19 C20 H20 119.1(9)
C22 C21 C20 120.66(13)
C22 C21 H21 119.8(9)
C20 C21 H21 119.6(9)
C22A C22 C21 118.32(13)
C22A C22 H22 119.4(9)
C21 C22 H22 122.3(9)
C22 C22A C18B 121.39(13)
C22 C22A C12 127.83(12)
C18B C22A C12 110.77(11)
C14 C13 C12 177.58(14)
C13 C14 C29 177.91(14)
C34 C29 C30 118.97(13)
C34 C29 C14 119.68(12)
C30 C29 C14 121.34(12)
C31 C30 C29 120.09(13)
C31 C30 H30 121.7(10)
C29 C30 H30 118.2(10)
C32 C31 C30 120.63(14)
C32 C31 H31 120.1(10)
C30 C31 H31 119.3(10)
C33 C32 C31 119.46(13)
C33 C32 H32 120.4(9)
C31 C32 H32 120.2(9)
C32 C33 C34 120.52(14)
C32 C33 H33 120.2(10)
C34 C33 H33 119.3(10)
C33 C34 C29 120.32(13)
C33 C34 H34 120.8(9)
C29 C34 H34 118.8(9)

loop_
_geom_bond_atom_site_label_1
_geom_bond_atom_site_label_2
_geom_bond_distance
C1 C2 1.382(2)
C1 C9A 1.387(2)
C1 H1 0.976(16)
C2 C3 1.390(2)
C2 H2 0.948(16)
C3 C4 1.390(2)
C3 H3 0.975(17)
C4 C4A 1.382(2)
C4 H4 0.964(16)
C4A C9A 1.4009(19)
C4A C4B 1.475(2)
C4B C5 1.393(2)
C4B C8A 1.4041(19)
C5 C6 1.385(2)
C5 H5 0.973(17)
C6 C7 1.384(2)
C6 H6 1.002(18)
C7 C8 1.394(2)
C7 H7 0.974(17)
C8 C8A 1.383(2)
C8 H8 0.998(16)
C8A C9 1.4826(19)
C9 C10 1.3153(19)
C9 C9A 1.4768(19)
C10 C11 1.3028(19)
C11 C23 1.4959(18)
C11 C12 1.5464(18)
C23 C28 1.383(2)
C23 C24 1.387(2)
C24 C25 1.382(2)
C24 H24 0.981(18)
C25 C26 1.372(2)
C25 H25 1.007(18)
C26 C27 1.372(3)
C26 H26 0.998(18)
C27 C28 1.384(2)
C27 H27 0.99(2)
C28 H28 0.99(2)
C12 C13 1.4700(18)
C12 C22A 1.5300(18)
C12 C12A 1.5346(18)
C12A C15 1.3829(19)
C12A C18A 1.3908(18)
C15 C16 1.392(2)
C15 H15 0.978(15)
C16 C17 1.383(2)
C16 H16 0.973(16)
C17 C18 1.389(2)
C17 H17 0.995(16)
C18 C18A 1.3888(19)
C18 H18 0.983(14)
C18A C18B 1.4691(18)
C18B C19 1.3870(19)
C18B C22A 1.3952(18)
C19 C20 1.388(2)
C19 H19 0.978(15)
C20 C21 1.388(2)
C20 H20 0.975(15)
C21 C22 1.387(2)
C21 H21 0.960(15)
C22 C22A 1.3823(19)
C22 H22 0.990(15)
C13 C14 1.1982(19)
C14 C29 1.4371(18)
C29 C34 1.3925(19)
C29 C30 1.3926(19)
C30 C31 1.384(2)
C30 H30 0.964(17)
C31 C32 1.381(2)
C31 H31 1.009(19)
C32 C33 1.380(2)
C32 H32 0.991(16)
C33 C34 1.382(2)
C33 H33 0.976(18)
C34 H34 0.989(16)

loop_
_geom_torsion_atom_site_label_1
_geom_torsion_atom_site_label_2
_geom_torsion_atom_site_label_3
_geom_torsion_atom_site_label_4
_geom_torsion
C9A C1 C2 C3 0.3(2)
C1 C2 C3 C4 0.9(2)
C2 C3 C4 C4A -1.3(2)
C3 C4 C4A C9A 0.5(2)
C3 C4 C4A C4B -179.35(14)
C4 C4A C4B C5 0.6(3)
C9A C4A C4B C5 -179.24(14)
C4 C4A C4B C8A 179.87(14)
C9A C4A C4B C8A 0.03(15)
C8A C4B C5 C6 0.4(2)
C4A C4B C5 C6 179.60(14)
C4B C5 C6 C7 -0.3(2)
C5 C6 C7 C8 0.0(2)
C6 C7 C8 C8A 0.1(2)
C7 C8 C8A C4B 0.0(2)
C7 C8 C8A C9 -177.90(13)
C5 C4B C8A C8 -0.3(2)
C4A C4B C8A C8 -179.67(12)
C5 C4B C8A C9 178.07(12)
C4A C4B C8A C9 -1.31(14)
C8 C8A C9 C10 3.5(2)
C4B C8A C9 C10 -174.67(13)
C8 C8A C9 C9A -179.82(13)
C4B C8A C9 C9A 2.03(14)
C2 C1 C9A C4A -1.2(2)
C2 C1 C9A C9 178.06(13)
C4 C4A C9A C1 0.8(2)
C4B C4A C9A C1 -179.32(12)
C4 C4A C9A C9 -178.60(12)
C4B C4A C9A C9 1.27(14)
C10 C9 C9A C1 -4.6(2)
C8A C9 C9A C1 178.64(13)
C10 C9 C9A C4A 174.70(13)
C8A C9 C9A C4A -2.02(14)
C10 C11 C23 C28 64.5(2)
C12 C11 C23 C28 -115.18(16)
C10 C11 C23 C24 -113.83(16)
C12 C11 C23 C24 66.53(17)
C28 C23 C24 C25 -1.4(2)
C11 C23 C24 C25 176.89(13)
C23 C24 C25 C26 0.6(2)
C24 C25 C26 C27 0.9(3)
C25 C26 C27 C28 -1.4(3)
C24 C23 C28 C27 0.9(3)
C11 C23 C28 C27 -177.45(18)
C26 C27 C28 C23 0.5(3)
C10 C11 C12 C13 -8.09(17)
C23 C11 C12 C13 171.54(11)
C10 C11 C12 C22A 115.23(14)
C23 C11 C12 C22A -65.14(15)
C10 C11 C12 C12A -132.71(13)
C23 C11 C12 C12A 46.92(16)
C13 C12 C12A C15 -60.44(18)
C22A C12 C12A C15 -178.74(13)
C11 C12 C12A C15 62.84(17)
C13 C12 C12A C18A 119.47(12)
C22A C12 C12A C18A 1.17(13)
C11 C12 C12A C18A -117.25(12)
C18A C12A C15 C16 -0.9(2)
C12 C12A C15 C16 178.98(13)
C12A C15 C16 C17 0.5(2)
C15 C16 C17 C18 0.2(2)
C16 C17 C18 C18A -0.5(2)
C17 C18 C18A C12A 0.1(2)
C17 C18 C18A C18B -177.86(13)
C15 C12A C18A C18 0.6(2)
C12 C12A C18A C18 -179.31(11)
C15 C12A C18A C18B 178.98(12)
C12 C12A C18A C18B -0.94(14)
C18 C18A C18B C19 0.9(2)
C12A C18A C18B C19 -177.25(13)
C18 C18A C18B C22A 178.41(13)
C12A C18A C18B C22A 0.26(15)
C22A C18B C19 C20 -0.49(19)
C18A C18B C19 C20 176.78(13)
C18B C19 C20 C21 1.0(2)
C19 C20 C21 C22 -0.5(2)
C20 C21 C22 C22A -0.5(2)
C21 C22 C22A C18B 1.0(2)
C21 C22 C22A C12 -177.69(12)
C19 C18B C22A C22 -0.50(19)
C18A C18B C22A C22 -178.34(12)
C19 C18B C22A C12 178.37(11)
C18A C18B C22A C12 0.53(14)
C13 C12 C22A C22 58.77(17)
C12A C12 C22A C22 177.76(13)
C11 C12 C22A C22 -63.73(17)
C13 C12 C22A C18B -120.00(12)
C12A C12 C22A C18B -1.01(13)
C11 C12 C22A C18B 117.49(12)
C34 C29 C30 C31 1.2(2)
C14 C29 C30 C31 -179.06(13)
C29 C30 C31 C32 -0.2(2)
C30 C31 C32 C33 -0.8(2)
C31 C32 C33 C34 0.8(2)
C32 C33 C34 C29 0.2(2)
C30 C29 C34 C33 -1.2(2)
C14 C29 C34 C33 179.06(13)

loop_
_cod_related_entry_id
_cod_related_entry_database
_cod_related_entry_code
1 ChemSpider 30659699
